data_1552920
loop_
_publ_author_name
'Cabezas, Jorge A.'
'Fernandez, Cristian Saul Campos'

_publ_section_title
;
 Ethyl 5-[(ethoxycarbonyl)oxy]-5,5-diphenylpent-2-ynoate
;
_journal_coeditor_code HB4323
_journal_issue 11
_journal_name_full IUCrData
_journal_page_first x191526
_journal_paper_doi 10.1107/S2414314619015268
_journal_volume 4
_journal_year 2019
_chemical_formula_iupac 'C22 H22 O5'
_chemical_formula_moiety 'C22 H22 O5'
_chemical_formula_sum 'C22 H22 O5'
_chemical_formula_weight 366.39
_chemical_name_systematic
;
Ethyl 5-[(ethoxycarbonyl)oxy]-5,5-diphenylpent-2-ynoate
;
_space_group_crystal_system triclinic
_space_group_IT_number 2
_space_group_name_Hall '-P 1'
_space_group_name_H-M_alt 'P -1'
_atom_sites_solution_hydrogens geom
_atom_sites_solution_primary direct
_atom_sites_solution_secondary difmap
_audit_creation_method SHELXL-2018/3
_cell_angle_alpha 105.0060(10)
_cell_angle_beta 94.2200(10)
_cell_angle_gamma 104.9260(10)
_cell_formula_units_Z 4
_cell_length_a 9.9461(4)
_cell_length_b 12.1510(5)
_cell_length_c 16.8171(7)
_cell_measurement_reflns_used 9767
_cell_measurement_temperature 100(2)
_cell_measurement_theta_max 27.5120
_cell_measurement_theta_min 2.7866
_cell_volume 1875.34(13)
_computing_cell_refinement
;
SAINT (Bruker, 2015)
;
_computing_data_collection
;
APEX3 (Bruker, 2015)
;
_computing_data_reduction
;
SAINT (Bruker, 2015)
;
_computing_molecular_graphics
;
<i>shelXle</i> (H\"ubschle <i>et al.</i>,  2011)
;
_computing_publication_material
;
Mercury (Macrae <i>et al.</i>,  2006) and publCIF (Westrip,
2010)
;
_computing_structure_refinement
;
<i>SHELXL2018/3</i> (Sheldrick, 2015b)
;
_computing_structure_solution
;
<i>SHELXT2014/5</i> (Sheldrick, 2015a)
;
_diffrn_ambient_temperature 100(2)
_diffrn_detector_area_resol_mean 10.4167
_diffrn_measured_fraction_theta_full 0.999
_diffrn_measured_fraction_theta_max 0.995
_diffrn_measurement_device_type 'Bruker D8 Venture'
_diffrn_measurement_method 'omega scans'
_diffrn_radiation_type MoK\a
_diffrn_radiation_wavelength 0.71073
_diffrn_reflns_av_R_equivalents 0.0279
_diffrn_reflns_av_unetI/netI 0.0222
_diffrn_reflns_limit_h_max 12
_diffrn_reflns_limit_h_min -12
_diffrn_reflns_limit_k_max 15
_diffrn_reflns_limit_k_min -15
_diffrn_reflns_limit_l_max 21
_diffrn_reflns_limit_l_min -21
_diffrn_reflns_number 54801
_diffrn_reflns_theta_full 25.242
_diffrn_reflns_theta_max 27.537
_diffrn_reflns_theta_min 2.598
_diffrn_source 'Incoatec Microsource'
_exptl_absorpt_coefficient_mu 0.092
_exptl_absorpt_correction_T_max 0.7455
_exptl_absorpt_correction_T_min 0.7214
_exptl_absorpt_correction_type multi-scan
_exptl_absorpt_process_details
;
(SADABS; Bruker, 2015)
;
_exptl_crystal_colour 'light yellow'
_exptl_crystal_density_diffrn 1.298
_exptl_crystal_density_method 'not measured'
_exptl_crystal_description block
_exptl_crystal_F_000 776
_exptl_crystal_size_max 0.220
_exptl_crystal_size_mid 0.170
_exptl_crystal_size_min 0.130
_refine_diff_density_max 0.362
_refine_diff_density_min -0.245
_refine_ls_extinction_method none
_refine_ls_goodness_of_fit_ref 1.020
_refine_ls_hydrogen_treatment constr
_refine_ls_matrix_type full
_refine_ls_number_parameters 532
_refine_ls_number_reflns 8599
_refine_ls_number_restraints 186
_refine_ls_restrained_S_all 1.011
_refine_ls_R_factor_all 0.0494
_refine_ls_R_factor_gt 0.0361
_refine_ls_shift/su_max 0.001
_refine_ls_shift/su_mean 0.000
_refine_ls_structure_factor_coef Fsqd
_refine_ls_weighting_details 'w=1/[\s^2^(Fo^2^)+(0.0454P)^2^+0.5843P] where P=(Fo^2^+2Fc^2^)/3'
_refine_ls_weighting_scheme calc
_refine_ls_wR_factor_gt 0.0861
_refine_ls_wR_factor_ref 0.0928
_reflns_number_gt 7059
_reflns_number_total 8599
_reflns_threshold_expression 'I > 2\s(I)'
_cod_data_source_file hb4323sup1.cif
_cod_data_source_block I
_cod_database_code 1552920
_shelx_space_group_comment
;
The symmetry employed for this shelxl refinement is uniquely defined
by the following loop, which should always be used as a source of
symmetry information in preference to the above space-group names.
They are only intended as comments.
;

loop_
_space_group_symop_operation_xyz
'x, y, z'
'-x, -y, -z'

loop_
_atom_site_type_symbol
_atom_site_label
_atom_site_fract_x
_atom_site_fract_y
_atom_site_fract_z
_atom_site_U_iso_or_equiv
_atom_site_adp_type
_atom_site_calc_flag
_atom_site_occupancy
_atom_site_disorder_assembly
_atom_site_disorder_group
O O1 0.81699(8) 0.40080(8) 0.89228(5) 0.02350(19) Uani d 1 . .
C C1 0.27160(11) -0.01485(10) 0.83753(7) 0.0148(2) Uani d 1 . .
O O2 0.77716(8) 0.29149(7) 0.98210(5) 0.01976(18) Uani d 1 . .
C C2 0.38374(12) -0.03498(10) 0.88071(7) 0.0189(2) Uani d 1 . .
H H2 0.436404 0.023699 0.929750 0.023 Uiso calc 1 . .
O O3 0.28485(8) 0.14591(7) 0.95391(5) 0.01491(16) Uani d 1 . .
C C3 0.41879(13) -0.14048(11) 0.85231(8) 0.0231(3) Uani d 1 . .
H H3 0.494787 -0.153900 0.882312 0.028 Uiso calc 1 . .
O O4 0.25585(8) 0.32945(7) 0.96811(5) 0.02070(18) Uani d 1 . .
C C4 0.34348(13) -0.22619(10) 0.78046(8) 0.0234(3) Uani d 1 . .
H H4 0.368287 -0.297905 0.760986 0.028 Uiso calc 1 . .
O O5 0.34124(8) 0.27211(7) 1.07449(5) 0.01890(17) Uani d 1 . .
C C5 0.23196(13) -0.20709(10) 0.73711(8) 0.0222(2) Uani d 1 . .
H H5 0.180079 -0.265766 0.687853 0.027 Uiso calc 1 . .
C C6 0.19596(12) -0.10203(10) 0.76568(7) 0.0184(2) Uani d 1 . .
H H6 0.118989 -0.089543 0.735906 0.022 Uiso calc 1 . .
C C7 0.07917(11) 0.08796(9) 0.84860(7) 0.0144(2) Uani d 1 . .
C C8 0.01672(12) 0.12322(10) 0.78644(7) 0.0178(2) Uani d 1 . .
H H8 0.072736 0.159065 0.751442 0.021 Uiso calc 1 . .
O O8 0.70969(8) 0.34032(7) 0.55046(5) 0.01559(16) Uani d 1 . .
C C9 -0.12827(12) 0.10579(10) 0.77571(7) 0.0202(2) Uani d 1 . .
H H9 -0.170739 0.129795 0.733164 0.024 Uiso calc 1 . .
O O9 0.74620(9) 0.16970(7) 0.56704(5) 0.02059(18) Uani d 1 . .
C C11 -0.14925(12) 0.01679(11) 0.88751(7) 0.0210(2) Uani d 1 . .
H H11 -0.205526 -0.019704 0.922125 0.025 Uiso calc 1 . .
C C10 -0.21110(12) 0.05387(10) 0.82637(7) 0.0204(2) Uani d 1 . .
H H10 -0.309631 0.043666 0.819345 0.024 Uiso calc 1 . .
O O10 0.63254(9) 0.18044(7) 0.44917(5) 0.01925(17) Uani d 1 . .
C C13 0.23688(11) 0.10354(9) 0.86421(6) 0.0138(2) Uani d 1 . .
C C12 -0.00532(12) 0.03314(10) 0.89790(7) 0.0184(2) Uani d 1 . .
H H12 0.036339 0.006570 0.939264 0.022 Uiso calc 1 . .
C C14 0.32186(11) 0.18946(10) 0.81982(7) 0.0153(2) Uani d 1 . .
H H14A 0.310036 0.147821 0.759660 0.018 Uiso calc 1 . .
H H14B 0.283466 0.258206 0.825833 0.018 Uiso calc 1 . .
C C16 0.59229(12) 0.27350(10) 0.88425(7) 0.0174(2) Uani d 1 . .
C C15 0.47165(11) 0.23273(10) 0.85321(7) 0.0160(2) Uani d 1 . .
C C17 0.73983(11) 0.32921(10) 0.91892(7) 0.0167(2) Uani d 1 . .
C C18 0.92621(12) 0.33846(12) 1.01716(8) 0.0260(3) Uani d 1 . .
H H18A 0.952370 0.426111 1.039938 0.031 Uiso calc 1 . .
H H18B 0.984914 0.318049 0.973701 0.031 Uiso calc 1 . .
C C19 0.94828(14) 0.28291(13) 1.08508(8) 0.0295(3) Uani d 1 . .
H H19A 0.917726 0.196104 1.062224 0.044 Uiso calc 1 . .
H H19B 0.893208 0.307004 1.128952 0.044 Uiso calc 1 . .
H H19C 1.048331 0.309309 1.108453 0.044 Uiso calc 1 . .
C C20 0.73795(11) 0.52715(10) 0.64707(7) 0.0153(2) Uani d 1 . .
C C21 0.82971(12) 0.62948(10) 0.70272(7) 0.0190(2) Uani d 1 . .
H H21 0.915297 0.625844 0.729476 0.023 Uiso calc 1 . .
C C22 0.79681(13) 0.73670(10) 0.71929(8) 0.0228(3) Uani d 1 . .
H H22 0.859448 0.805802 0.757828 0.027 Uiso calc 1 . .
C C23 0.67345(13) 0.74343(11) 0.68001(8) 0.0230(3) Uani d 1 . .
H H23 0.650630 0.816698 0.692060 0.028 Uiso calc 1 . .
C C24 0.58307(13) 0.64285(11) 0.62293(8) 0.0232(3) Uani d 1 . .
H H24 0.499279 0.647760 0.594908 0.028 Uiso calc 1 . .
C C25 0.61448(12) 0.53500(10) 0.60654(7) 0.0190(2) Uani d 1 . .
H H25 0.551812 0.466300 0.567642 0.023 Uiso calc 1 . .
C C26 0.92255(11) 0.41887(9) 0.65338(7) 0.0163(2) Uani d 1 . .
C C27 1.00433(13) 0.44168(12) 0.59285(8) 0.0259(3) Uani d 1 . .
H H27 0.961109 0.445615 0.541776 0.031 Uiso calc 1 . .
C C28 1.14856(14) 0.45879(12) 0.60613(9) 0.0319(3) Uani d 1 . .
H H28 1.203468 0.474016 0.564177 0.038 Uiso calc 1 . .
C C29 1.21224(13) 0.45368(11) 0.68038(9) 0.0291(3) Uani d 1 . .
H H29 1.310988 0.465572 0.689682 0.035 Uiso calc 1 . .
C C30 1.13185(13) 0.43123(11) 0.74099(9) 0.0267(3) Uani d 1 . .
H H30 1.175639 0.427590 0.792012 0.032 Uiso calc 1 . .
C C31 0.98712(12) 0.41386(10) 0.72797(8) 0.0217(2) Uani d 1 . .
H H31 0.932545 0.398593 0.770051 0.026 Uiso calc 1 . .
C C32 0.76597(11) 0.40682(9) 0.63736(7) 0.0141(2) Uani d 1 . .
C C33 0.68114(11) 0.34551(10) 0.69605(7) 0.0150(2) Uani d 1 . .
H H33A 0.719010 0.280635 0.703897 0.018 Uiso calc 1 . .
H H33B 0.692982 0.404137 0.751197 0.018 Uiso calc 1 . .
C C34 0.53171(12) 0.29679(10) 0.66250(7) 0.0158(2) Uani d 1 . .
O O7 0.17896(8) 0.13603(8) 0.61612(5) 0.02321(19) Uani d 1 . .
O O6 0.26944(9) 0.16917(9) 0.50205(6) 0.0206(2) Uani d 0.880(2) A 1
C C35 0.4135(2) 0.2486(3) 0.62745(19) 0.0171(5) Uani d 0.880(2) A 1
C C36 0.27374(17) 0.17945(14) 0.58293(10) 0.0169(4) Uani d 0.880(2) A 1
C C37 0.13761(18) 0.09582(16) 0.44892(11) 0.0230(4) Uani d 0.880(2) A 1
H H37A 0.099484 0.025072 0.468075 0.028 Uiso calc 0.880(2) A 1
H H37B 0.155490 0.067932 0.391025 0.028 Uiso calc 0.880(2) A 1
C C38 0.03124(16) 0.16443(14) 0.45078(9) 0.0276(3) Uani d 0.880(2) A 1
H H38A 0.008023 0.186784 0.507262 0.041 Uiso calc 0.880(2) A 1
H H38B -0.054173 0.114859 0.412056 0.041 Uiso calc 0.880(2) A 1
H H38C 0.070539 0.236371 0.434222 0.041 Uiso calc 0.880(2) A 1
O O6A 0.2498(7) 0.2460(7) 0.5284(4) 0.0205(12) Uani d 0.120(2) A 2
C C35A 0.4113(15) 0.266(3) 0.6382(17) 0.0171(5) Uani d 0.120(2) A 2
C C36A 0.2675(13) 0.2105(12) 0.5967(8) 0.0185(14) Uani d 0.120(2) A 2
C C37A 0.1103(11) 0.1935(9) 0.4795(6) 0.0259(15) Uani d 0.120(2) A 2
H H37C 0.091324 0.245720 0.446239 0.031 Uiso calc 0.120(2) A 2
H H37D 0.038483 0.185552 0.517038 0.031 Uiso calc 0.120(2) A 2
C C38A 0.1017(16) 0.0761(13) 0.4239(9) 0.031(3) Uani d 0.120(2) A 2
H H38D 0.176341 0.083822 0.389005 0.046 Uiso calc 0.120(2) A 2
H H38E 0.009810 0.043031 0.388383 0.046 Uiso calc 0.120(2) A 2
H H38F 0.113397 0.022896 0.457184 0.046 Uiso calc 0.120(2) A 2
C C39 0.29032(11) 0.25774(10) 0.99560(7) 0.0157(2) Uani d 1 . .
C C40 0.38139(13) 0.39366(10) 1.12861(7) 0.0221(2) Uani d 1 . .
H H40A 0.378894 0.393053 1.187235 0.026 Uiso calc 1 . .
H H40B 0.313650 0.435068 1.114143 0.026 Uiso calc 1 . .
C C41 0.52676(13) 0.45870(11) 1.11907(9) 0.0285(3) Uani d 1 . .
H H41A 0.526216 0.467934 1.062873 0.043 Uiso calc 1 . .
H H41B 0.592009 0.413303 1.127947 0.043 Uiso calc 1 . .
H H41C 0.556999 0.537323 1.160174 0.043 Uiso calc 1 . .
C C42 0.70128(11) 0.22392(10) 0.52654(7) 0.0156(2) Uani d 1 . .
C C43 0.61129(12) 0.05383(10) 0.41182(7) 0.0196(2) Uani d 1 . .
H H43A 0.587446 0.009968 0.453347 0.024 Uiso calc 1 . .
H H43B 0.697986 0.039704 0.391396 0.024 Uiso calc 1 . .
C C44 0.49251(12) 0.01266(10) 0.34075(7) 0.0209(2) Uani d 1 . .
H H44A 0.516001 0.058708 0.301126 0.031 Uiso calc 1 . .
H H44B 0.406551 0.024303 0.362050 0.031 Uiso calc 1 . .
H H44C 0.477412 -0.071917 0.312674 0.031 Uiso calc 1 . .

loop_
_atom_site_aniso_label
_atom_site_aniso_U_11
_atom_site_aniso_U_22
_atom_site_aniso_U_33
_atom_site_aniso_U_12
_atom_site_aniso_U_13
_atom_site_aniso_U_23
O1 0.0173(4) 0.0282(5) 0.0221(4) -0.0020(3) -0.0007(3) 0.0120(4)
C1 0.0136(5) 0.0152(5) 0.0168(5) 0.0033(4) 0.0045(4) 0.0067(4)
O2 0.0137(4) 0.0241(4) 0.0211(4) 0.0017(3) -0.0010(3) 0.0105(3)
C2 0.0170(5) 0.0187(6) 0.0214(6) 0.0053(4) 0.0012(4) 0.0070(5)
O3 0.0157(4) 0.0148(4) 0.0131(4) 0.0039(3) -0.0009(3) 0.0034(3)
C3 0.0209(6) 0.0223(6) 0.0310(7) 0.0097(5) 0.0046(5) 0.0122(5)
O4 0.0212(4) 0.0190(4) 0.0229(4) 0.0081(3) 0.0009(3) 0.0060(3)
C4 0.0248(6) 0.0158(6) 0.0325(7) 0.0077(5) 0.0114(5) 0.0084(5)
O5 0.0208(4) 0.0172(4) 0.0155(4) 0.0038(3) -0.0017(3) 0.0019(3)
C5 0.0224(6) 0.0175(6) 0.0226(6) 0.0018(5) 0.0054(5) 0.0023(5)
C6 0.0159(5) 0.0192(6) 0.0188(6) 0.0031(4) 0.0020(4) 0.0053(5)
C7 0.0123(5) 0.0131(5) 0.0159(5) 0.0029(4) 0.0010(4) 0.0020(4)
C8 0.0152(5) 0.0183(5) 0.0202(6) 0.0035(4) 0.0014(4) 0.0075(5)
O8 0.0189(4) 0.0138(4) 0.0133(4) 0.0048(3) 0.0007(3) 0.0029(3)
C9 0.0173(6) 0.0191(6) 0.0232(6) 0.0062(4) -0.0028(4) 0.0053(5)
O9 0.0237(4) 0.0195(4) 0.0203(4) 0.0101(3) 0.0006(3) 0.0056(3)
C11 0.0167(6) 0.0226(6) 0.0209(6) 0.0017(5) 0.0055(4) 0.0049(5)
C10 0.0119(5) 0.0190(6) 0.0254(6) 0.0038(4) 0.0006(4) -0.0007(5)
O10 0.0259(4) 0.0146(4) 0.0159(4) 0.0070(3) -0.0010(3) 0.0021(3)
C13 0.0127(5) 0.0151(5) 0.0126(5) 0.0027(4) -0.0002(4) 0.0044(4)
C12 0.0172(5) 0.0208(6) 0.0165(5) 0.0038(4) 0.0011(4) 0.0060(4)
C14 0.0125(5) 0.0173(5) 0.0167(5) 0.0026(4) 0.0008(4) 0.0077(4)
C16 0.0173(6) 0.0176(5) 0.0184(5) 0.0042(4) 0.0029(4) 0.0077(4)
C15 0.0164(6) 0.0156(5) 0.0168(5) 0.0041(4) 0.0032(4) 0.0064(4)
C17 0.0152(5) 0.0178(5) 0.0161(5) 0.0039(4) 0.0013(4) 0.0041(4)
C18 0.0128(6) 0.0373(7) 0.0255(6) 0.0000(5) -0.0031(5) 0.0139(6)
C19 0.0224(6) 0.0400(8) 0.0258(7) 0.0054(6) -0.0029(5) 0.0144(6)
C20 0.0164(5) 0.0156(5) 0.0153(5) 0.0050(4) 0.0042(4) 0.0058(4)
C21 0.0172(5) 0.0185(6) 0.0202(6) 0.0042(4) 0.0019(4) 0.0049(5)
C22 0.0243(6) 0.0153(6) 0.0256(6) 0.0026(5) 0.0051(5) 0.0033(5)
C23 0.0281(6) 0.0167(6) 0.0289(6) 0.0101(5) 0.0094(5) 0.0091(5)
C24 0.0234(6) 0.0242(6) 0.0266(6) 0.0115(5) 0.0026(5) 0.0106(5)
C25 0.0196(6) 0.0173(5) 0.0191(6) 0.0049(4) -0.0001(4) 0.0050(4)
C26 0.0143(5) 0.0121(5) 0.0216(6) 0.0039(4) 0.0020(4) 0.0033(4)
C27 0.0203(6) 0.0305(7) 0.0258(6) 0.0042(5) 0.0050(5) 0.0089(5)
C28 0.0201(6) 0.0345(7) 0.0376(8) 0.0037(5) 0.0124(5) 0.0063(6)
C29 0.0137(6) 0.0211(6) 0.0471(8) 0.0046(5) 0.0026(5) 0.0017(6)
C30 0.0181(6) 0.0227(6) 0.0369(7) 0.0045(5) -0.0049(5) 0.0085(5)
C31 0.0172(6) 0.0205(6) 0.0270(6) 0.0037(5) 0.0010(5) 0.0086(5)
C32 0.0135(5) 0.0141(5) 0.0133(5) 0.0027(4) 0.0001(4) 0.0032(4)
C33 0.0137(5) 0.0162(5) 0.0152(5) 0.0040(4) 0.0011(4) 0.0051(4)
C34 0.0176(5) 0.0158(5) 0.0168(5) 0.0065(4) 0.0045(4) 0.0072(4)
O7 0.0169(4) 0.0292(5) 0.0237(4) 0.0031(3) 0.0045(3) 0.0111(4)
O6 0.0144(4) 0.0276(6) 0.0172(5) 0.0016(4) 0.0014(3) 0.0067(4)
C35 0.0172(6) 0.0184(12) 0.0182(11) 0.0069(5) 0.0042(5) 0.0074(8)
C36 0.0145(6) 0.0179(8) 0.0198(8) 0.0068(6) 0.0024(5) 0.0059(6)
C37 0.0173(9) 0.0275(9) 0.0179(9) 0.0005(7) -0.0004(6) 0.0027(7)
C38 0.0198(8) 0.0376(9) 0.0235(7) 0.0063(6) -0.0009(6) 0.0084(6)
O6A 0.0176(19) 0.023(2) 0.0191(19) 0.0049(18) -0.0009(17) 0.0056(17)
C35A 0.0172(6) 0.0184(12) 0.0182(11) 0.0069(5) 0.0042(5) 0.0074(8)
C36A 0.018(2) 0.021(2) 0.018(2) 0.007(2) 0.002(2) 0.008(2)
C37A 0.019(2) 0.032(2) 0.022(2) 0.003(2) -0.003(2) 0.006(2)
C38A 0.023(4) 0.037(4) 0.021(4) -0.002(4) -0.002(4) 0.002(4)
C39 0.0111(5) 0.0167(5) 0.0177(5) 0.0023(4) 0.0023(4) 0.0039(4)
C40 0.0255(6) 0.0176(6) 0.0179(6) 0.0051(5) -0.0007(5) -0.0016(5)
C41 0.0249(6) 0.0213(6) 0.0349(7) 0.0014(5) -0.0050(5) 0.0086(5)
C42 0.0143(5) 0.0163(5) 0.0165(5) 0.0049(4) 0.0041(4) 0.0039(4)
C43 0.0249(6) 0.0144(5) 0.0188(6) 0.0077(5) 0.0020(5) 0.0019(4)
C44 0.0224(6) 0.0157(6) 0.0219(6) 0.0037(5) 0.0006(5) 0.0032(5)

loop_
_atom_type_symbol
_atom_type_description
_atom_type_scat_dispersion_real
_atom_type_scat_dispersion_imag
_atom_type_scat_source
C C 0.0033 0.0016 'International Tables Vol C Tables 4.2.6.8 and 6.1.1.4'
H H 0.0000 0.0000 'International Tables Vol C Tables 4.2.6.8 and 6.1.1.4'
O O 0.0106 0.0060 'International Tables Vol C Tables 4.2.6.8 and 6.1.1.4'

loop_
_geom_angle_atom_site_label_1
_geom_angle_atom_site_label_2
_geom_angle_atom_site_label_3
_geom_angle
C6 C1 C2 118.89(10)
C6 C1 C13 119.69(10)
C2 C1 C13 121.30(10)
C17 O2 C18 114.95(9)
C3 C2 C1 120.29(11)
C3 C2 H2 119.9
C1 C2 H2 119.9
C39 O3 C13 119.10(8)
C4 C3 C2 120.33(11)
C4 C3 H3 119.8
C2 C3 H3 119.8
C5 C4 C3 119.85(11)
C5 C4 H4 120.1
C3 C4 H4 120.1
C39 O5 C40 115.48(9)
C4 C5 C6 119.97(11)
C4 C5 H5 120.0
C6 C5 H5 120.0
C5 C6 C1 120.67(11)
C5 C6 H6 119.7
C1 C6 H6 119.7
C8 C7 C12 119.15(10)
C8 C7 C13 123.00(10)
C12 C7 C13 117.84(9)
C7 C8 C9 119.76(11)
C7 C8 H8 120.1
C9 C8 H8 120.1
C42 O8 C32 117.61(8)
C10 C9 C8 120.72(11)
C10 C9 H9 119.6
C8 C9 H9 119.6
C12 C11 C10 119.83(11)
C12 C11 H11 120.1
C10 C11 H11 120.1
C9 C10 C11 119.58(10)
C9 C10 H10 120.2
C11 C10 H10 120.2
C42 O10 C43 115.04(9)
O3 C13 C7 108.81(8)
O3 C13 C1 103.54(8)
C7 C13 C1 112.21(9)
O3 C13 C14 110.73(8)
C7 C13 C14 112.37(9)
C1 C13 C14 108.83(9)
C11 C12 C7 120.93(11)
C11 C12 H12 119.5
C7 C12 H12 119.5
C15 C14 C13 112.62(9)
C15 C14 H14A 109.1
C13 C14 H14A 109.1
C15 C14 H14B 109.1
C13 C14 H14B 109.1
H14A C14 H14B 107.8
C15 C16 C17 176.04(12)
C16 C15 C14 175.92(12)
O1 C17 O2 125.22(10)
O1 C17 C16 122.99(10)
O2 C17 C16 111.78(9)
O2 C18 C19 106.98(10)
O2 C18 H18A 110.3
C19 C18 H18A 110.3
O2 C18 H18B 110.3
C19 C18 H18B 110.3
H18A C18 H18B 108.6
C18 C19 H19A 109.5
C18 C19 H19B 109.5
H19A C19 H19B 109.5
C18 C19 H19C 109.5
H19A C19 H19C 109.5
H19B C19 H19C 109.5
C21 C20 C25 118.95(10)
C21 C20 C32 119.96(10)
C25 C20 C32 120.84(10)
C22 C21 C20 120.41(11)
C22 C21 H21 119.8
C20 C21 H21 119.8
C23 C22 C21 120.34(11)
C23 C22 H22 119.8
C21 C22 H22 119.8
C22 C23 C24 119.75(11)
C22 C23 H23 120.1
C24 C23 H23 120.1
C23 C24 C25 120.30(11)
C23 C24 H24 119.9
C25 C24 H24 119.9
C24 C25 C20 120.23(11)
C24 C25 H25 119.9
C20 C25 H25 119.9
C27 C26 C31 119.08(11)
C27 C26 C32 118.58(10)
C31 C26 C32 122.26(10)
C28 C27 C26 120.73(12)
C28 C27 H27 119.6
C26 C27 H27 119.6
C29 C28 C27 119.97(12)
C29 C28 H28 120.0
C27 C28 H28 120.0
C30 C29 C28 119.74(12)
C30 C29 H29 120.1
C28 C29 H29 120.1
C29 C30 C31 120.54(12)
C29 C30 H30 119.7
C31 C30 H30 119.7
C26 C31 C30 119.95(12)
C26 C31 H31 120.0
C30 C31 H31 120.0
O8 C32 C26 109.63(8)
O8 C32 C20 104.17(8)
C26 C32 C20 112.04(9)
O8 C32 C33 109.97(8)
C26 C32 C33 112.54(9)
C20 C32 C33 108.15(9)
C34 C33 C32 111.71(9)
C34 C33 H33A 109.3
C32 C33 H33A 109.3
C34 C33 H33B 109.3
C32 C33 H33B 109.3
H33A C33 H33B 107.9
C35A C34 C33 175.3(14)
C35 C34 C33 172.53(16)
C36 O6 C37 116.13(12)
C34 C35 C36 174.5(3)
O7 C36 O6 126.34(14)
O7 C36 C35 123.46(19)
O6 C36 C35 110.17(18)
O6 C37 C38 111.08(14)
O6 C37 H37A 109.4
C38 C37 H37A 109.4
O6 C37 H37B 109.4
C38 C37 H37B 109.4
H37A C37 H37B 108.0
C37 C38 H38A 109.5
C37 C38 H38B 109.5
H38A C38 H38B 109.5
C37 C38 H38C 109.5
H38A C38 H38C 109.5
H38B C38 H38C 109.5
C36A O6A C37A 114.6(8)
C34 C35A C36A 170(2)
O7 C36A O6A 124.6(10)
O7 C36A C35A 125.9(15)
O6A C36A C35A 109.3(15)
O6A C37A C38A 109.6(10)
O6A C37A H37C 109.8
C38A C37A H37C 109.8
O6A C37A H37D 109.8
C38A C37A H37D 109.8
H37C C37A H37D 108.2
C37A C38A H38D 109.5
C37A C38A H38E 109.5
H38D C38A H38E 109.5
C37A C38A H38F 109.5
H38D C38A H38F 109.5
H38E C38A H38F 109.5
O4 C39 O5 127.00(10)
O4 C39 O3 127.29(10)
O5 C39 O3 105.70(9)
O5 C40 C41 110.11(10)
O5 C40 H40A 109.6
C41 C40 H40A 109.6
O5 C40 H40B 109.6
C41 C40 H40B 109.6
H40A C40 H40B 108.2
C40 C41 H41A 109.5
C40 C41 H41B 109.5
H41A C41 H41B 109.5
C40 C41 H41C 109.5
H41A C41 H41C 109.5
H41B C41 H41C 109.5
O9 C42 O10 126.63(10)
O9 C42 O8 126.88(10)
O10 C42 O8 106.49(9)
O10 C43 C44 107.14(9)
O10 C43 H43A 110.3
C44 C43 H43A 110.3
O10 C43 H43B 110.3
C44 C43 H43B 110.3
H43A C43 H43B 108.5
C43 C44 H44A 109.5
C43 C44 H44B 109.5
H44A C44 H44B 109.5
C43 C44 H44C 109.5
H44A C44 H44C 109.5
H44B C44 H44C 109.5

loop_
_geom_bond_atom_site_label_1
_geom_bond_atom_site_label_2
_geom_bond_distance
O1 C17 1.2062(14)
C1 C6 1.3933(16)
C1 C2 1.3943(15)
C1 C13 1.5279(15)
O2 C17 1.3261(13)
O2 C18 1.4603(14)
C2 C3 1.3895(16)
C2 H2 0.9500
O3 C39 1.3431(13)
O3 C13 1.4608(13)
C3 C4 1.3852(18)
C3 H3 0.9500
O4 C39 1.1957(13)
C4 C5 1.3845(18)
C4 H4 0.9500
O5 C39 1.3353(13)
O5 C40 1.4545(13)
C5 C6 1.3899(16)
C5 H5 0.9500
C6 H6 0.9500
C7 C8 1.3912(15)
C7 C12 1.3919(15)
C7 C13 1.5251(14)
C8 C9 1.3934(16)
C8 H8 0.9500
O8 C42 1.3450(13)
O8 C32 1.4620(13)
C9 C10 1.3843(17)
C9 H9 0.9500
O9 C42 1.1986(14)
C11 C12 1.3850(16)
C11 C10 1.3887(17)
C11 H11 0.9500
C10 H10 0.9500
O10 C42 1.3292(13)
O10 C43 1.4556(13)
C13 C14 1.5504(14)
C12 H12 0.9500
C14 C15 1.4601(15)
C14 H14A 0.9900
C14 H14B 0.9900
C16 C15 1.1939(16)
C16 C17 1.4524(15)
C18 C19 1.4989(17)
C18 H18A 0.9900
C18 H18B 0.9900
C19 H19A 0.9800
C19 H19B 0.9800
C19 H19C 0.9800
C20 C21 1.3935(16)
C20 C25 1.3973(15)
C20 C32 1.5281(15)
C21 C22 1.3882(16)
C21 H21 0.9500
C22 C23 1.3817(18)
C22 H22 0.9500
C23 C24 1.3866(18)
C23 H23 0.9500
C24 C25 1.3883(16)
C24 H24 0.9500
C25 H25 0.9500
C26 C27 1.3879(17)
C26 C31 1.3896(16)
C26 C32 1.5230(15)
C27 C28 1.3878(18)
C27 H27 0.9500
C28 C29 1.381(2)
C28 H28 0.9500
C29 C30 1.380(2)
C29 H29 0.9500
C30 C31 1.3921(16)
C30 H30 0.9500
C31 H31 0.9500
C32 C33 1.5558(15)
C33 C34 1.4588(15)
C33 H33A 0.9900
C33 H33B 0.9900
C34 C35A 1.166(13)
C34 C35 1.199(2)
O7 C36 1.2052(18)
O7 C36A 1.219(12)
O6 C36 1.3297(18)
O6 C37 1.4577(18)
C35 C36 1.455(2)
C37 C38 1.504(2)
C37 H37A 0.9900
C37 H37B 0.9900
C38 H38A 0.9800
C38 H38B 0.9800
C38 H38C 0.9800
O6A C36A 1.343(12)
O6A C37A 1.453(11)
C35A C36A 1.448(14)
C37A C38A 1.468(14)
C37A H37C 0.9900
C37A H37D 0.9900
C38A H38D 0.9800
C38A H38E 0.9800
C38A H38F 0.9800
C40 C41 1.5006(18)
C40 H40A 0.9900
C40 H40B 0.9900
C41 H41A 0.9800
C41 H41B 0.9800
C41 H41C 0.9800
C43 C44 1.5008(16)
C43 H43A 0.9900
C43 H43B 0.9900
C44 H44A 0.9800
C44 H44B 0.9800
C44 H44C 0.9800

loop_
_geom_hbond_atom_site_label_D
_geom_hbond_atom_site_label_H
_geom_hbond_atom_site_label_A
_geom_hbond_site_symmetry_A
_geom_hbond_distance_DH
_geom_hbond_distance_HA
_geom_hbond_distance_DA
_geom_hbond_angle_DHA
_geom_hbond_publ_flag
C8 H8 O7 . 0.95 2.56 3.4079(14) 149 yes
C14 H14A O7 . 0.99 2.61 3.4398(14) 142 yes
C18 H18A O1 2_767 0.99 2.62 3.4119(15) 137 yes
C31 H31 O1 . 0.95 2.43 3.3617(15) 169 yes
C33 H33B O1 . 0.99 2.61 3.3008(13) 127 yes

loop_
_geom_torsion_atom_site_label_1
_geom_torsion_atom_site_label_2
_geom_torsion_atom_site_label_3
_geom_torsion_atom_site_label_4
_geom_torsion
C6 C1 C2 C3 -0.11(17)
C13 C1 C2 C3 -175.99(10)
C1 C2 C3 C4 0.57(18)
C2 C3 C4 C5 -0.55(18)
C3 C4 C5 C6 0.07(18)
C4 C5 C6 C1 0.39(17)
C2 C1 C6 C5 -0.37(17)
C13 C1 C6 C5 175.58(10)
C12 C7 C8 C9 1.47(17)
C13 C7 C8 C9 179.81(10)
C7 C8 C9 C10 0.12(17)
C8 C9 C10 C11 -1.20(18)
C12 C11 C10 C9 0.68(17)
C39 O3 C13 C7 -70.88(11)
C39 O3 C13 C1 169.59(8)
C39 O3 C13 C14 53.10(12)
C8 C7 C13 O3 137.44(10)
C12 C7 C13 O3 -44.20(12)
C8 C7 C13 C1 -108.59(12)
C12 C7 C13 C1 69.77(12)
C8 C7 C13 C14 14.44(15)
C12 C7 C13 C14 -167.19(10)
C6 C1 C13 O3 155.22(9)
C2 C1 C13 O3 -28.94(13)
C6 C1 C13 C7 38.05(13)
C2 C1 C13 C7 -146.10(10)
C6 C1 C13 C14 -86.96(12)
C2 C1 C13 C14 88.89(12)
C10 C11 C12 C7 0.93(17)
C8 C7 C12 C11 -2.00(17)
C13 C7 C12 C11 179.57(10)
O3 C13 C14 C15 40.91(12)
C7 C13 C14 C15 162.82(9)
C1 C13 C14 C15 -72.27(11)
C18 O2 C17 O1 -3.28(17)
C18 O2 C17 C16 176.62(10)
C17 O2 C18 C19 -178.12(10)
C25 C20 C21 C22 1.80(17)
C32 C20 C21 C22 -172.42(10)
C20 C21 C22 C23 -0.77(18)
C21 C22 C23 C24 -0.87(18)
C22 C23 C24 C25 1.46(18)
C23 C24 C25 C20 -0.42(18)
C21 C20 C25 C24 -1.20(17)
C32 C20 C25 C24 172.96(10)
C31 C26 C27 C28 0.28(18)
C32 C26 C27 C28 177.03(11)
C26 C27 C28 C29 -0.3(2)
C27 C28 C29 C30 0.2(2)
C28 C29 C30 C31 -0.10(19)
C27 C26 C31 C30 -0.21(17)
C32 C26 C31 C30 -176.84(10)
C29 C30 C31 C26 0.12(18)
C42 O8 C32 C26 69.26(11)
C42 O8 C32 C20 -170.67(8)
C42 O8 C32 C33 -54.98(11)
C27 C26 C32 O8 40.24(13)
C31 C26 C32 O8 -143.12(10)
C27 C26 C32 C20 -74.91(13)
C31 C26 C32 C20 101.74(12)
C27 C26 C32 C33 162.96(10)
C31 C26 C32 C33 -20.40(14)
C21 C20 C32 O8 -148.68(10)
C25 C20 C32 O8 37.21(13)
C21 C20 C32 C26 -30.25(14)
C25 C20 C32 C26 155.64(10)
C21 C20 C32 C33 94.36(11)
C25 C20 C32 C33 -79.75(12)
O8 C32 C33 C34 -37.14(12)
C26 C32 C33 C34 -159.68(9)
C20 C32 C33 C34 76.01(11)
C37 O6 C36 O7 -1.5(2)
C37 O6 C36 C35 176.50(17)
C36 O6 C37 C38 81.27(17)
C37A O6A C36A O7 3.5(18)
C37A O6A C36A C35A 178.1(14)
C34 C35A C36A O7 95(16)
C34 C35A C36A O6A -79(16)
C36A O6A C37A C38A -83.3(13)
C40 O5 C39 O4 -11.57(16)
C40 O5 C39 O3 168.94(8)
C13 O3 C39 O4 2.35(16)
C13 O3 C39 O5 -178.17(8)
C39 O5 C40 C41 -83.02(12)
C43 O10 C42 O9 0.13(16)
C43 O10 C42 O8 -179.54(8)
C32 O8 C42 O9 -6.90(16)
C32 O8 C42 O10 172.76(8)
C42 O10 C43 C44 160.11(9)

_cod_database_fobs_code 1552920
